data_7054929
loop_
_publ_author_name
'Iglesias, Diego'
'Sabater, Sara'
'Azua, Arturo'
'Mata, Jose A.'

_publ_section_title
;
 Catalytic applications of magnetic nanoparticles functionalized using
 iridium N-heterocyclic carbene complexes
;
_journal_issue 8
_journal_name_full 'New J. Chem.'
_journal_page_first 6437
_journal_paper_doi 10.1039/C5NJ00803D
_journal_volume 39
_journal_year 2015
_chemical_formula_moiety 'C22 H26 Cl Ir N2 O'
_chemical_formula_sum 'C22 H26 Cl Ir N2 O'
_chemical_formula_weight 562.10
_chemical_name_systematic
;
 ? 
;
_space_group_crystal_system triclinic
_space_group_IT_number 2
_space_group_name_Hall '-P 1'
_space_group_name_H-M_alt 'P -1'
_symmetry_space_group_name_Hall '-P 1'
_symmetry_space_group_name_H-M 'P -1'
_atom_sites_solution_hydrogens geom
_atom_sites_solution_primary direct
_atom_sites_solution_secondary difmap
_audit_creation_date 2013-05-31
_audit_creation_method
;
  Olex2 1.2-alpha
  (compiled Apr 23 2013 17:59:47, GUI svn.r4466)
;
_audit_update_record
;
2015-03-31 deposited with the CCDC.
2015-06-11 downloaded from the CCDC.
;
_cell_angle_alpha 96.622(3)
_cell_angle_beta 99.334(3)
_cell_angle_gamma 104.274(3)
_cell_formula_units_Z 2
_cell_length_a 8.4814(3)
_cell_length_b 11.4048(4)
_cell_length_c 11.4291(4)
_cell_measurement_reflns_used 11847
_cell_measurement_temperature 200.00(10)
_cell_measurement_theta_max 72.0710
_cell_measurement_theta_min 3.9430
_cell_volume 1043.17(7)
_computing_cell_refinement
;
CrysAlisPro, Agilent Technologies,
Version 1.171.36.24 (release 03-12-2012 CrysAlis171 .NET)
(compiled Dec  3 2012,18:21:49)
;
_computing_data_collection
;
CrysAlisPro, Agilent Technologies,
Version 1.171.36.24 (release 03-12-2012 CrysAlis171 .NET)
(compiled Dec  3 2012,18:21:49)
;
_computing_data_reduction
;
CrysAlisPro, Agilent Technologies,
Version 1.171.36.24 (release 03-12-2012 CrysAlis171 .NET)
(compiled Dec  3 2012,18:21:49)
;
_computing_molecular_graphics
;
O. V. Dolomanov, L. J. Bourhis, R. J. Gildea, J. A. K. Howard and H. Puschmann,
OLEX2: a complete structure solution, refinement and analysis program.
J. Appl. Cryst. (2009). 42, 339-341.
;
_computing_publication_material
;
O. V. Dolomanov, L. J. Bourhis, R. J. Gildea, J. A. K. Howard and H. Puschmann,
OLEX2: a complete structure solution, refinement and analysis program.
J. Appl. Cryst. (2009). 42, 339-341.
;
_computing_structure_refinement
;
SHELXL, G.M. Sheldrick, Acta Cryst.
(2008). A64, 112-122
;
_computing_structure_solution 'SHELXS-97 (Sheldrick, 1990)'
_diffrn_ambient_temperature 200.00(10)
_diffrn_detector_area_resol_mean 10.4051
_diffrn_measured_fraction_theta_full 0.9995
_diffrn_measured_fraction_theta_max 0.8939
_diffrn_measurement_details
;
  1 omega -113.00  -80.00   1.0000    1.0000
omega____ theta____ kappa____ phi______ frames
    -      -36.3687  -99.0000   90.0000 33

  2 omega -121.00    3.00   1.0000    1.0000
omega____ theta____ kappa____ phi______ frames
    -      -36.3687  -77.0000  -60.0000 124

  3 omega  -59.00   18.00   1.0000    1.0000
omega____ theta____ kappa____ phi______ frames
    -      -36.3687   57.0000   90.0000 77

  4 omega   18.00   75.00   1.0000    1.0000
omega____ theta____ kappa____ phi______ frames
    -       36.3687  -99.0000  150.0000 57

  5 omega   71.00  118.00   1.0000    1.0000
omega____ theta____ kappa____ phi______ frames
    -       36.3687 -178.0000    0.0000 47

  6 omega  -21.00   13.00   1.0000    1.0000
omega____ theta____ kappa____ phi______ frames
    -      -70.5000   30.0000   30.0000 34

  7 omega  -46.00   11.00   1.0000    1.0000
omega____ theta____ kappa____ phi______ frames
    -      -70.5000   30.0000 -120.0000 57

  8 omega  -29.00   15.00   1.0000    1.0000
omega____ theta____ kappa____ phi______ frames
    -      -70.5000   30.0000 -180.0000 44

  9 omega   20.00  177.00   1.0000    1.0000
omega____ theta____ kappa____ phi______ frames
    -      109.6222  -15.0000  -60.0000 157

 10 omega  119.00  177.00   1.0000    1.0000
omega____ theta____ kappa____ phi______ frames
    -      109.6222  111.0000  -60.0000 58

 11 omega   36.00  141.00   1.0000    1.0000
omega____ theta____ kappa____ phi______ frames
    -      109.6222  -61.0000    0.0000 105

 12 omega   94.00  171.00   1.0000    1.0000
omega____ theta____ kappa____ phi______ frames
    -      109.6222  127.0000  -89.0000 77

 13 omega   36.00  101.00   1.0000    1.0000
omega____ theta____ kappa____ phi______ frames
    -      109.6222 -111.0000   30.0000 65

 14 omega   56.00   89.00   1.0000    1.0000
omega____ theta____ kappa____ phi______ frames
    -      109.6222  -30.0000  120.0000 33

 15 omega   28.00   89.00   1.0000    1.0000
omega____ theta____ kappa____ phi______ frames
    -      109.6222  -30.0000 -180.0000 61

 16 omega   73.00   99.00   1.0000    1.0000
omega____ theta____ kappa____ phi______ frames
    -      109.6222  -94.0000   60.0000 26

 17 omega   80.00  135.00   1.0000    1.0000
omega____ theta____ kappa____ phi______ frames
    -      109.6222  178.0000   30.0000 55

 18 omega   49.00  121.00   1.0000    1.0000
omega____ theta____ kappa____ phi______ frames
    -      109.6222 -127.0000  -90.0000 72

 19 omega   55.00   88.00   1.0000    1.0000
omega____ theta____ kappa____ phi______ frames
    -      109.6222  -45.0000 -180.0000 33

 20 omega   57.00  140.00   1.0000    1.0000
omega____ theta____ kappa____ phi______ frames
    -      109.6222  178.0000   60.0000 83

 21 omega -121.00    0.00   1.0000    1.0000
omega____ theta____ kappa____ phi______ frames
    -      -36.3687  -57.0000    0.0000 121

 22 omega -121.00    0.00   1.0000    1.0000
omega____ theta____ kappa____ phi______ frames
    -      -36.3687  -57.0000  120.0000 121

 23 omega -128.00    3.00   1.0000    1.0000
omega____ theta____ kappa____ phi______ frames
    -      -36.3687  -77.0000 -120.0000 131

 24 omega    1.00   83.00   1.0000    1.0000
omega____ theta____ kappa____ phi______ frames
    -       36.3687  -99.0000  -30.0000 82

 25 omega -162.00  -31.00   1.0000    1.0000
omega____ theta____ kappa____ phi______ frames
    -      -70.5000  -77.0000    0.0000 131

 26 omega -162.00  -31.00   1.0000    1.0000
omega____ theta____ kappa____ phi______ frames
    -      -70.5000  -77.0000  -90.0000 131

 27 omega -162.00  -31.00   1.0000    1.0000
omega____ theta____ kappa____ phi______ frames
    -      -70.5000  -77.0000   90.0000 131

 28 omega -162.00  -31.00   1.0000    1.0000
omega____ theta____ kappa____ phi______ frames
    -      -70.5000  -77.0000 -180.0000 131

 29 omega   65.00  178.00   1.0000    1.0000
omega____ theta____ kappa____ phi______ frames
    -      109.6222   30.0000 -120.0000 113

 30 omega   65.00  178.00   1.0000    1.0000
omega____ theta____ kappa____ phi______ frames
    -      109.6222   30.0000   30.0000 113

 31 omega   65.00  178.00   1.0000    1.0000
omega____ theta____ kappa____ phi______ frames
    -      109.6222   30.0000  120.0000 113

 32 omega   73.00  178.00   1.0000    1.0000
omega____ theta____ kappa____ phi______ frames
    -      109.6222   61.0000  150.0000 105

 33 omega   24.00  115.00   1.0000    1.0000
omega____ theta____ kappa____ phi______ frames
    -      109.6222 -111.0000 -120.0000 91

 34 omega   70.00  178.00   1.0000    1.0000
omega____ theta____ kappa____ phi______ frames
    -      109.6222   77.0000   30.0000 108

 35 omega   70.00  178.00   1.0000    1.0000
omega____ theta____ kappa____ phi______ frames
    -      109.6222   77.0000 -120.0000 108

 36 omega   73.00  178.00   1.0000    1.0000
omega____ theta____ kappa____ phi______ frames
    -      109.6222   61.0000  -60.0000 105

 37 omega -128.00    3.00   1.0000    1.0000
omega____ theta____ kappa____ phi______ frames
    -      -36.3687  -77.0000   60.0000 131

 38 omega -125.00  -79.00   1.0000    1.0000
omega____ theta____ kappa____ phi______ frames
    -      -36.3687  -99.0000  120.0000 46

 39 omega -120.00  -64.00   1.0000    1.0000
omega____ theta____ kappa____ phi______ frames
    -      -36.3687 -142.0000 -154.0000 56

 40 omega   57.00  133.00   1.0000    1.0000
omega____ theta____ kappa____ phi______ frames
    -       36.3687  178.0000  -90.0000 76

 41 omega -162.00  -67.00   1.0000    1.0000
omega____ theta____ kappa____ phi______ frames
    -      -70.5000  -77.0000  150.0000 95

 42 omega   24.00  115.00   1.0000    1.0000
omega____ theta____ kappa____ phi______ frames
    -      109.6222 -111.0000   90.0000 91

 43 omega   70.00  178.00   1.0000    1.0000
omega____ theta____ kappa____ phi______ frames
    -      109.6222   77.0000   90.0000 108
;
_diffrn_measurement_device_type 'SuperNova, Dual, Cu at zero, Atlas'
_diffrn_measurement_method '\w scans'
_diffrn_orient_matrix_UB_11 -0.0142301000
_diffrn_orient_matrix_UB_12 0.0961754000
_diffrn_orient_matrix_UB_13 -0.0824879000
_diffrn_orient_matrix_UB_21 0.0492343000
_diffrn_orient_matrix_UB_22 0.1015143000
_diffrn_orient_matrix_UB_23 0.1109237000
_diffrn_orient_matrix_UB_31 0.1842155000
_diffrn_orient_matrix_UB_32 0.0199775000
_diffrn_orient_matrix_UB_33 -0.0075643000
_diffrn_radiation_monochromator mirror
_diffrn_radiation_type 'Cu K\a'
_diffrn_radiation_wavelength 1.5418
_diffrn_reflns_av_R_equivalents 0.0408
_diffrn_reflns_av_unetI/netI 0.0303
_diffrn_reflns_limit_h_max 10
_diffrn_reflns_limit_h_min -8
_diffrn_reflns_limit_k_max 14
_diffrn_reflns_limit_k_min -14
_diffrn_reflns_limit_l_max 14
_diffrn_reflns_limit_l_min -14
_diffrn_reflns_number 19295
_diffrn_reflns_theta_full 72.20
_diffrn_reflns_theta_max 72.20
_diffrn_reflns_theta_min 3.97
_diffrn_source 'SuperNova (Cu) X-ray Source'
_exptl_absorpt_coefficient_mu 13.667
_exptl_absorpt_correction_T_max 1.00000
_exptl_absorpt_correction_T_min 0.32550
_exptl_absorpt_correction_type multi-scan
_exptl_absorpt_process_details
;
CrysAlisPro, Agilent Technologies,
Version 1.171.36.24 (release 03-12-2012 CrysAlis171 .NET)
(compiled Dec  3 2012,18:21:49)
Empirical absorption correction using spherical harmonics,
 implemented in SCALE3 ABSPACK scaling algorithm.
;
_exptl_crystal_colour 'clear orangish orange'
_exptl_crystal_colour_lustre clear
_exptl_crystal_colour_modifier orangish
_exptl_crystal_colour_primary orange
_exptl_crystal_density_diffrn 1.790
_exptl_crystal_density_method 'not measured'
_exptl_crystal_description needle
_exptl_crystal_F_000 548
_exptl_crystal_recrystallization_method 'Re-crystallisation from solvent: Dichloromethane/n-hexanes'
_exptl_crystal_size_max 0.2443
_exptl_crystal_size_mid 0.0631
_exptl_crystal_size_min 0.0504
_refine_diff_density_max 1.622
_refine_diff_density_min -0.999
_refine_diff_density_rms 0.128
_refine_ls_extinction_method none
_refine_ls_goodness_of_fit_ref 1.057
_refine_ls_hydrogen_treatment mixed
_refine_ls_matrix_type full
_refine_ls_number_parameters 251
_refine_ls_number_reflns 4047
_refine_ls_number_restraints 0
_refine_ls_restrained_S_all 1.057
_refine_ls_R_factor_all 0.0289
_refine_ls_R_factor_gt 0.0259
_refine_ls_shift/su_max 0.000
_refine_ls_shift/su_mean 0.000
_refine_ls_structure_factor_coef Fsqd
_refine_ls_weighting_details 'calc w=1/[\s^2^(Fo^2^)+(0.0294P)^2^+2.7876P] where P=(Fo^2^+2Fc^2^)/3'
_refine_ls_weighting_scheme calc
_refine_ls_wR_factor_gt 0.0634
_refine_ls_wR_factor_ref 0.0651
_reflns_number_gt 3777
_reflns_number_total 4047
_reflns_threshold_expression >2sigma(I)
_cod_data_source_file c5nj00803d2.cif
_cod_data_source_block str1513
_cod_depositor_comments 'Adding full bibliography for 7054929.cif.'
_cod_original_cell_volume 1043.17(6)
_cod_database_code 7054929
_chemical_oxdiff_formula 'C29 H33 N3 Cl Ir'
_reflns_odcompleteness_completeness 99.95
_reflns_odcompleteness_iscentric 1
_reflns_odcompleteness_theta 66.97
_olex2_refinement_description
;
1. Fixed Uiso
 At 1.2 times of:
  All C(H) groups
 At 1.5 times of:
  All C(H,H,H) groups
2.a Aromatic/amide H refined with riding coordinates:
 C11(H11), C5(H5), C14(H14), C6(H6), C13(H13)
2.b Idealised Me refined as rotating group:
 C23(H23A,H23B,H23C), C17(H17A,H17B,H17C), C8(H8A,H8B,H8C), C21(H21A,H21B,
 H21C), C25(H25A,H25B,H25C), C27(H27A,H27B,H27C), C19(H19A,H19B,H19C)
;

loop_
_space_group_symop_id
_space_group_symop_operation_xyz
1 'x, y, z'
2 '-x, -y, -z'

loop_
_atom_site_label
_atom_site_type_symbol
_atom_site_fract_x
_atom_site_fract_y
_atom_site_fract_z
_atom_site_U_iso_or_equiv
_atom_site_adp_type
_atom_site_occupancy
_atom_site_symmetry_multiplicity
_atom_site_calc_flag
_atom_site_refinement_flags
Ir1 Ir 0.04392(2) 0.230293(15) 0.781155(15) 0.02096(7) Uani 1 1 d .
Cl2 Cl 0.21060(12) 0.23930(10) 0.98080(8) 0.0250(2) Uani 1 1 d .
N4 N -0.2645(5) 0.2273(3) 0.8979(3) 0.0277(8) Uani 1 1 d .
C10 C 0.1160(6) 0.4178(4) 0.7937(4) 0.0244(9) Uani 1 1 d .
C3 C -0.1319(5) 0.2817(4) 0.8548(4) 0.0230(9) Uani 1 1 d .
N7 N -0.1349(5) 0.4013(3) 0.8592(3) 0.0253(8) Uani 1 1 d .
O16 O 0.4569(5) 0.8030(4) 0.7377(5) 0.0641(13) Uani 1 1 d .
C9 C 0.0015(6) 0.4798(4) 0.8262(4) 0.0244(9) Uani 1 1 d .
C24 C -0.0224(6) 0.0291(4) 0.7034(4) 0.0281(10) Uani 1 1 d .
C26 C -0.1218(6) 0.0914(4) 0.6348(4) 0.0315(10) Uani 1 1 d .
C11 C 0.2592(6) 0.4901(4) 0.7663(4) 0.0239(9) Uani 1 1 d .
H11 H 0.3411 0.4540 0.7480 0.029 Uiso 1 1 calc R
C22 C 0.1467(6) 0.0835(4) 0.6963(4) 0.0275(10) Uani 1 1 d .
C18 C -0.0131(7) 0.1858(5) 0.5891(4) 0.0356(11) Uani 1 1 d .
C20 C 0.1540(6) 0.1774(4) 0.6240(4) 0.0296(10) Uani 1 1 d .
C5 C -0.3505(6) 0.3124(5) 0.9283(4) 0.0312(10) Uani 1 1 d .
H5 H -0.4469 0.2964 0.9594 0.037 Uiso 1 1 calc R
C23 C 0.2924(6) 0.0456(4) 0.7546(5) 0.0371(11) Uani 1 1 d .
H23A H 0.3928 0.1060 0.7525 0.056 Uiso 1 1 calc R
H23B H 0.2929 -0.0321 0.7124 0.056 Uiso 1 1 calc R
H23C H 0.2854 0.0384 0.8366 0.056 Uiso 1 1 calc R
C17 C 0.5560(8) 0.6319(5) 0.6905(6) 0.0476(14) Uani 1 1 d .
H17A H 0.5030 0.5731 0.6192 0.071 Uiso 1 1 calc R
H17B H 0.5980 0.5910 0.7524 0.071 Uiso 1 1 calc R
H17C H 0.6461 0.6926 0.6732 0.071 Uiso 1 1 calc R
C14 C 0.0222(6) 0.6048(4) 0.8284(4) 0.0288(10) Uani 1 1 d .
H14 H -0.0572 0.6418 0.8504 0.035 Uiso 1 1 calc R
C12 C 0.2826(6) 0.6165(4) 0.7659(4) 0.0280(10) Uani 1 1 d .
C15 C 0.4329(7) 0.6926(4) 0.7320(5) 0.0356(11) Uani 1 1 d .
C6 C -0.2705(6) 0.4207(4) 0.9049(4) 0.0302(10) Uani 1 1 d .
H6 H -0.2994 0.4941 0.9168 0.036 Uiso 1 1 calc R
C13 C 0.1630(6) 0.6725(4) 0.7971(4) 0.0302(10) Uani 1 1 d .
H13 H 0.1785 0.7561 0.7969 0.036 Uiso 1 1 calc R
C8 C -0.2975(6) 0.1032(4) 0.9265(5) 0.0347(11) Uani 1 1 d .
H8A H -0.3692 0.0468 0.8589 0.052 Uiso 1 1 calc R
H8B H -0.3501 0.0998 0.9948 0.052 Uiso 1 1 calc R
H8C H -0.1948 0.0816 0.9447 0.052 Uiso 1 1 calc R
C21 C 0.3044(8) 0.2465(5) 0.5838(5) 0.0469(14) Uani 1 1 d .
H21A H 0.2912 0.3247 0.5678 0.070 Uiso 1 1 calc R
H21B H 0.3181 0.2006 0.5121 0.070 Uiso 1 1 calc R
H21C H 0.4006 0.2586 0.6459 0.070 Uiso 1 1 calc R
C25 C -0.0786(7) -0.0796(4) 0.7633(6) 0.0436(13) Uani 1 1 d .
H25A H -0.0131 -0.0659 0.8430 0.065 Uiso 1 1 calc R
H25B H -0.0653 -0.1514 0.7176 0.065 Uiso 1 1 calc R
H25C H -0.1934 -0.0912 0.7678 0.065 Uiso 1 1 calc R
C27 C -0.3074(7) 0.0602(6) 0.6067(5) 0.0482(15) Uani 1 1 d .
H27A H -0.3517 0.0019 0.6552 0.072 Uiso 1 1 calc R
H27B H -0.3471 0.0255 0.5233 0.072 Uiso 1 1 calc R
H27C H -0.3424 0.1332 0.6235 0.072 Uiso 1 1 calc R
C19 C -0.0678(9) 0.2665(6) 0.5049(5) 0.0560(17) Uani 1 1 d .
H19A H -0.1684 0.2829 0.5215 0.084 Uiso 1 1 calc R
H19B H -0.0870 0.2259 0.4234 0.084 Uiso 1 1 calc R
H19C H 0.0172 0.3424 0.5159 0.084 Uiso 1 1 calc R

loop_
_atom_site_aniso_label
_atom_site_aniso_U_11
_atom_site_aniso_U_22
_atom_site_aniso_U_33
_atom_site_aniso_U_23
_atom_site_aniso_U_13
_atom_site_aniso_U_12
Ir1 0.01947(11) 0.01923(10) 0.02511(10) 0.00412(6) 0.00648(7) 0.00541(7)
Cl2 0.0176(5) 0.0359(5) 0.0204(4) -0.0024(4) 0.0044(4) 0.0077(4)
N4 0.025(2) 0.0286(19) 0.0302(19) 0.0070(15) 0.0077(16) 0.0055(16)
C10 0.029(2) 0.021(2) 0.024(2) 0.0055(16) 0.0055(18) 0.0078(18)
C3 0.019(2) 0.023(2) 0.026(2) 0.0034(16) 0.0036(17) 0.0047(17)
N7 0.022(2) 0.0264(18) 0.0300(19) 0.0052(15) 0.0082(15) 0.0094(15)
O16 0.046(3) 0.0282(19) 0.124(4) 0.029(2) 0.026(3) 0.0065(18)
C9 0.023(2) 0.025(2) 0.027(2) 0.0060(17) 0.0067(18) 0.0078(18)
C24 0.026(3) 0.020(2) 0.037(2) -0.0004(18) 0.010(2) 0.0038(18)
C26 0.023(3) 0.034(2) 0.032(2) -0.0070(19) -0.0014(19) 0.009(2)
C11 0.020(2) 0.021(2) 0.030(2) 0.0072(16) 0.0073(18) 0.0025(17)
C22 0.029(3) 0.022(2) 0.032(2) -0.0018(17) 0.0077(19) 0.0082(18)
C18 0.049(3) 0.035(3) 0.026(2) 0.0017(19) 0.005(2) 0.021(2)
C20 0.040(3) 0.024(2) 0.027(2) -0.0004(17) 0.016(2) 0.009(2)
C5 0.021(2) 0.043(3) 0.031(2) 0.005(2) 0.0085(19) 0.010(2)
C23 0.031(3) 0.030(2) 0.053(3) 0.007(2) 0.009(2) 0.012(2)
C17 0.048(4) 0.036(3) 0.063(4) 0.014(3) 0.027(3) 0.004(3)
C14 0.029(3) 0.028(2) 0.031(2) 0.0052(18) 0.0058(19) 0.013(2)
C12 0.033(3) 0.022(2) 0.026(2) 0.0066(17) 0.0058(19) 0.0030(19)
C15 0.034(3) 0.028(2) 0.043(3) 0.014(2) 0.006(2) 0.003(2)
C6 0.026(3) 0.038(2) 0.032(2) 0.0038(19) 0.0092(19) 0.016(2)
C13 0.037(3) 0.021(2) 0.033(2) 0.0075(17) 0.003(2) 0.0103(19)
C8 0.025(3) 0.036(3) 0.043(3) 0.012(2) 0.010(2) 0.003(2)
C21 0.064(4) 0.035(3) 0.050(3) 0.007(2) 0.037(3) 0.010(3)
C25 0.039(3) 0.023(2) 0.068(4) 0.006(2) 0.020(3) 0.002(2)
C27 0.026(3) 0.054(3) 0.055(3) -0.014(3) -0.003(2) 0.010(3)
C19 0.085(5) 0.063(4) 0.032(3) 0.016(3) 0.010(3) 0.039(4)

loop_
_atom_type_symbol
_atom_type_description
_atom_type_scat_dispersion_real
_atom_type_scat_dispersion_imag
_atom_type_scat_source
C C 0.0181 0.0091 'International Tables Vol C Tables 4.2.6.8 and 6.1.1.4'
H H 0.0000 0.0000 'International Tables Vol C Tables 4.2.6.8 and 6.1.1.4'
Cl Cl 0.3639 0.7018 'International Tables Vol C Tables 4.2.6.8 and 6.1.1.4'
Ir Ir -4.7710 6.5667 'International Tables Vol C Tables 4.2.6.8 and 6.1.1.4'
N N 0.0311 0.0180 'International Tables Vol C Tables 4.2.6.8 and 6.1.1.4'
O O 0.0492 0.0322 'International Tables Vol C Tables 4.2.6.8 and 6.1.1.4'

loop_
_exptl_crystal_face_index_h
_exptl_crystal_face_index_k
_exptl_crystal_face_index_l
_exptl_crystal_face_perp_dist
_exptl_oxdiff_crystal_face_indexfrac_h
_exptl_oxdiff_crystal_face_indexfrac_k
_exptl_oxdiff_crystal_face_indexfrac_l
_exptl_oxdiff_crystal_face_x
_exptl_oxdiff_crystal_face_y
_exptl_oxdiff_crystal_face_z
0 6 4 0.0315 -0.0000 6.0000 4.0000 0.2471 1.0528 0.0896
0 -6 -4 0.0315 0.0000 -6.0000 -4.0000 -0.2471 -1.0528 -0.0896
-5 1 2 0.1184 -5.0000 1.0000 2.0000 0.0024 0.0772 -0.9162
5 -1 -2 0.1184 5.0000 -1.0000 -2.0000 -0.0024 -0.0772 0.9162
0 -5 6 0.0338 -0.0000 -5.0000 6.0000 -0.9758 0.1580 -0.1453
0 5 -6 0.0167 0.0000 5.0000 -6.0000 0.9758 -0.1580 0.1453
-5 3 -1 0.1092 -5.0000 3.0000 -1.0000 0.4422 -0.0526 -0.8536
0 7 -2 0.0185 -0.0000 7.0000 -2.0000 0.8382 0.4888 0.1550
0 2 7 0.0331 -0.0000 2.0000 7.0000 -0.3851 0.9795 -0.0130
0 -6 4 0.0322 0.0000 -6.0000 4.0000 -0.9070 -0.1654 -0.1501

loop_
_geom_angle_atom_site_label_1
_geom_angle_atom_site_label_2
_geom_angle_atom_site_label_3
_geom_angle
C10 Ir1 Cl2 91.98(12)
C10 Ir1 C24 160.54(17)
C10 Ir1 C26 129.52(18)
C10 Ir1 C22 130.97(18)
C10 Ir1 C18 97.64(18)
C10 Ir1 C20 99.60(17)
C3 Ir1 Cl2 91.17(12)
C3 Ir1 C10 77.44(18)
C3 Ir1 C24 114.47(17)
C3 Ir1 C26 97.41(18)
C3 Ir1 C22 151.15(17)
C3 Ir1 C18 114.96(19)
C3 Ir1 C20 152.95(18)
C24 Ir1 Cl2 102.68(13)
C24 Ir1 C22 37.01(17)
C26 Ir1 Cl2 138.50(14)
C26 Ir1 C24 37.38(18)
C26 Ir1 C22 62.08(17)
C26 Ir1 C20 63.39(18)
C22 Ir1 Cl2 92.46(12)
C18 Ir1 Cl2 153.53(14)
C18 Ir1 C24 63.73(18)
C18 Ir1 C26 38.8(2)
C18 Ir1 C22 62.74(17)
C18 Ir1 C20 38.21(19)
C20 Ir1 Cl2 115.87(13)
C20 Ir1 C24 62.58(16)
C20 Ir1 C22 36.76(16)
C3 N4 C5 109.9(4)
C3 N4 C8 124.4(4)
C5 N4 C8 125.0(4)
C9 C10 Ir1 115.8(3)
C11 C10 Ir1 128.0(3)
C11 C10 C9 116.0(4)
N4 C3 Ir1 137.0(3)
N4 C3 N7 105.3(4)
N7 C3 Ir1 117.6(3)
C3 N7 C9 115.6(4)
C3 N7 C6 110.7(4)
C6 N7 C9 133.5(4)
C10 C9 N7 112.4(4)
C14 C9 C10 123.8(4)
C14 C9 N7 123.8(4)
C26 C24 Ir1 68.8(2)
C26 C24 C22 106.8(4)
C26 C24 C25 128.3(5)
C22 C24 Ir1 71.7(2)
C22 C24 C25 124.7(4)
C25 C24 Ir1 128.6(3)
C24 C26 Ir1 73.8(3)
C24 C26 C18 108.3(4)
C24 C26 C27 126.7(5)
C18 C26 Ir1 68.6(3)
C18 C26 C27 124.9(5)
C27 C26 Ir1 126.4(3)
C10 C11 C12 121.4(4)
C24 C22 Ir1 71.3(2)
C24 C22 C23 124.9(4)
C20 C22 Ir1 70.9(2)
C20 C22 C24 109.9(4)
C20 C22 C23 125.2(5)
C23 C22 Ir1 125.1(3)
C26 C18 Ir1 72.6(3)
C26 C18 C19 125.5(5)
C20 C18 Ir1 74.7(3)
C20 C18 C26 108.2(4)
C20 C18 C19 125.8(5)
C19 C18 Ir1 125.2(4)
C22 C20 Ir1 72.4(3)
C22 C20 C18 106.8(4)
C22 C20 C21 126.4(5)
C18 C20 Ir1 67.0(3)
C18 C20 C21 126.7(5)
C21 C20 Ir1 129.2(3)
C6 C5 N4 108.2(4)
C13 C14 C9 118.4(4)
C11 C12 C15 121.3(4)
C13 C12 C11 119.8(4)
C13 C12 C15 118.9(4)
O16 C15 C17 119.7(5)
O16 C15 C12 121.1(5)
C12 C15 C17 119.2(4)
C5 C6 N7 105.9(4)
C14 C13 C12 120.5(4)

loop_
_geom_bond_atom_site_label_1
_geom_bond_atom_site_label_2
_geom_bond_distance
Ir1 Cl2 2.4583(10)
Ir1 C10 2.055(4)
Ir1 C3 2.000(4)
Ir1 C24 2.259(4)
Ir1 C26 2.194(4)
Ir1 C22 2.264(4)
Ir1 C18 2.142(5)
Ir1 C20 2.244(4)
N4 C3 1.341(6)
N4 C5 1.396(6)
N4 C8 1.458(6)
C10 C9 1.406(6)
C10 C11 1.393(6)
C3 N7 1.365(5)
N7 C9 1.411(6)
N7 C6 1.393(6)
O16 C15 1.218(6)
C9 C14 1.390(6)
C24 C26 1.428(7)
C24 C22 1.436(7)
C24 C25 1.498(7)
C26 C18 1.441(7)
C26 C27 1.498(7)
C11 C12 1.407(6)
C22 C20 1.421(6)
C22 C23 1.490(7)
C18 C20 1.439(7)
C18 C19 1.504(7)
C20 C21 1.496(7)
C5 C6 1.333(7)
C17 C15 1.495(8)
C14 C13 1.377(7)
C12 C15 1.490(7)
C12 C13 1.396(7)
